data_4519213
loop_
_publ_author_name
'Cui, Ruixue'
'Sun, Wei'
'Liu, Meiying'
'Shi, Jing'
'Liu, Zhiliang'

_publ_section_title
;
 Near-Infrared Emissive Lanthanide Metal-Organic Frameworks for Targeted
 Biological Imaging and pH-Controlled Chemotherapy.
;
_journal_issue 49
_journal_name_full 'ACS applied materials &amp; interfaces'
_journal_page_first 59164
_journal_page_last 59173
_journal_paper_doi 10.1021/acsami.1c20817
_journal_volume 13
_journal_year 2021
_chemical_formula_moiety 'C16 H7 Nd O8, C2 H6 O, H2O'
_chemical_formula_sum 'C18 H15 Nd O10'
_chemical_formula_weight 535.54
_space_group_crystal_system orthorhombic
_space_group_IT_number 56
_space_group_name_Hall '-P 2ab 2ac'
_space_group_name_H-M_alt 'P c c n'
_atom_sites_solution_hydrogens mixed
_audit_creation_method SHELXL-2018/3
_cell_angle_alpha 90
_cell_angle_beta 90
_cell_angle_gamma 90
_cell_formula_units_Z 8
_cell_length_a 17.4501(6)
_cell_length_b 15.8364(5)
_cell_length_c 15.8064(5)
_cell_measurement_reflns_used 8468
_cell_measurement_temperature 293(2)
_cell_measurement_theta_max 71.6460
_cell_measurement_theta_min 4.6870
_cell_volume 4368.0(2)
_computing_cell_refinement 'Bruker FRAMBO'
_computing_data_collection 'Bruker FRAMBO'
_computing_data_reduction 'Bruker SAINT'
_computing_molecular_graphics 'Bruker SHELXTL'
_computing_publication_material 'Bruker SHELXTL'
_computing_structure_refinement 'SHELXL-2018/3 (Sheldrick, 2018)'
_computing_structure_solution 'Bruker SHELXTL'
_diffrn_ambient_temperature 293(2)
_diffrn_measured_fraction_theta_full 0.999
_diffrn_measured_fraction_theta_max 0.999
_diffrn_measurement_device_type 'Xcalibur, Eos, Gemini'
_diffrn_radiation_type CuK\a
_diffrn_radiation_wavelength 1.54178
_diffrn_reflns_av_R_equivalents 0.0832
_diffrn_reflns_av_unetI/netI 0.0428
_diffrn_reflns_Laue_measured_fraction_full 0.999
_diffrn_reflns_Laue_measured_fraction_max 0.999
_diffrn_reflns_limit_h_max 20
_diffrn_reflns_limit_h_min -20
_diffrn_reflns_limit_k_max 13
_diffrn_reflns_limit_k_min -18
_diffrn_reflns_limit_l_max 18
_diffrn_reflns_limit_l_min -18
_diffrn_reflns_number 27042
_diffrn_reflns_point_group_measured_fraction_full 0.999
_diffrn_reflns_point_group_measured_fraction_max 0.999
_diffrn_reflns_theta_full 67.245
_diffrn_reflns_theta_max 67.245
_diffrn_reflns_theta_min 3.769
_exptl_absorpt_coefficient_mu 18.584
_exptl_absorpt_correction_T_max 1.00000
_exptl_absorpt_correction_T_min 0.05994
_exptl_absorpt_correction_type multi-scan
_exptl_absorpt_process_details sadabs
_exptl_crystal_colour purple
_exptl_crystal_density_diffrn 1.629
_exptl_crystal_description rodlike
_exptl_crystal_F_000 2104
_exptl_crystal_size_max 0.2
_exptl_crystal_size_mid 0.1
_exptl_crystal_size_min 0.1
_refine_diff_density_max 2.804
_refine_diff_density_min -1.006
_refine_diff_density_rms 0.233
_refine_ls_extinction_method none
_refine_ls_goodness_of_fit_ref 1.102
_refine_ls_hydrogen_treatment mixed
_refine_ls_matrix_type full
_refine_ls_number_parameters 273
_refine_ls_number_reflns 3915
_refine_ls_number_restraints 13
_refine_ls_restrained_S_all 1.107
_refine_ls_R_factor_all 0.0569
_refine_ls_R_factor_gt 0.0492
_refine_ls_shift/su_max 0.068
_refine_ls_shift/su_mean 0.012
_refine_ls_structure_factor_coef Fsqd
_refine_ls_weighting_details 'w=1/[\s^2^(Fo^2^)+(0.0998P)^2^+11.8892P] where P=(Fo^2^+2Fc^2^)/3'
_refine_ls_weighting_scheme calc
_refine_ls_wR_factor_gt 0.1558
_refine_ls_wR_factor_ref 0.1643
_reflns_Friedel_coverage 0.000
_reflns_number_gt 3314
_reflns_number_total 3915
_reflns_threshold_expression 'I > 2\s(I)'
_cod_data_source_file am1c20817_si_002.cif
_cod_data_source_block 1_sq
_cod_database_code 4519213
_shelx_shelxl_version_number 2018/3
_shelx_space_group_comment
;
The symmetry employed for this shelxl refinement is uniquely defined
by the following loop, which should always be used as a source of
symmetry information in preference to the above space-group names.
They are only intended as comments.
;

loop_
_space_group_symop_operation_xyz
'x, y, z'
'-x+1/2, -y+1/2, z'
'x+1/2, -y, -z+1/2'
'-x, y+1/2, -z+1/2'
'-x, -y, -z'
'x-1/2, y-1/2, -z'
'-x-1/2, y, z-1/2'
'x, -y-1/2, z-1/2'

loop_
_atom_site_label
_atom_site_type_symbol
_atom_site_fract_x
_atom_site_fract_y
_atom_site_fract_z
_atom_site_U_iso_or_equiv
_atom_site_adp_type
_atom_site_occupancy
_atom_site_site_symmetry_order
_atom_site_calc_flag
_atom_site_refinement_flags_posn
_atom_site_refinement_flags_adp
_atom_site_refinement_flags_occupancy
_atom_site_disorder_assembly
_atom_site_disorder_group
Nd1 Nd 0.40290(2) -0.04734(2) -0.04300(2) 0.017(2) Uani 1 1 d . . . . .
O1 O 0.3534(3) 0.1034(3) -0.0538(4) 0.040(3) Uani 1 1 d . . . . .
O2 O 0.4699(2) 0.0893(3) -0.0043(3) 0.024(3) Uani 1 1 d . . . . .
O3 O 0.5974(3) 0.2022(4) -0.0029(4) 0.040(3) Uani 1 1 d . . . . .
O4 O 0.5524(3) 0.1798(3) 0.1247(3) 0.039(3) Uani 1 1 d . . . . .
O8 O 0.7636(3) 0.4318(4) 0.0277(3) 0.036(3) Uani 1 1 d . . . . .
O7 O 0.8040(3) 0.4424(3) 0.1585(3) 0.033(3) Uani 1 1 d . . . . .
O6 O 0.6010(3) 0.4688(4) 0.3885(3) 0.030(3) Uani 1 1 d D . . . .
O5 O 0.4835(3) 0.5017(3) 0.3419(3) 0.030(3) Uani 1 1 d . . . . .
C1 C 0.4125(4) 0.1366(5) -0.0247(5) 0.024(3) Uani 1 1 d . . . . .
C2 C 0.4172(4) 0.2287(5) -0.0085(5) 0.030(3) Uani 1 1 d . . . . .
C7 C 0.4794(4) 0.2671(4) 0.0334(4) 0.024(3) Uani 1 1 d . . . . .
C8 C 0.5487(4) 0.2146(4) 0.0546(4) 0.028(3) Uani 1 1 d . . . . .
C6 C 0.4765(4) 0.3521(4) 0.0545(4) 0.023(3) Uani 1 1 d . . . . .
C5 C 0.4127(4) 0.3999(6) 0.0302(6) 0.040(3) Uani 1 1 d . . . . .
H5 H 0.409967 0.456665 0.045036 0.048 Uiso 1 1 calc R U . . .
C4 C 0.3538(5) 0.3636(6) -0.0154(7) 0.054(3) Uani 1 1 d . . . . .
H4 H 0.312586 0.396120 -0.033512 0.065 Uiso 1 1 calc R U . . .
C3 C 0.3570(5) 0.2780(5) -0.0340(6) 0.047(3) Uani 1 1 d . . . . .
H3 H 0.317188 0.253440 -0.064438 0.056 Uiso 1 1 calc R U . . .
C9 C 0.5369(4) 0.3912(4) 0.1088(4) 0.022(3) Uani 1 1 d . . . . .
C10 C 0.6133(4) 0.3959(4) 0.0825(4) 0.023(3) Uani 1 1 d . . . . .
H10 H 0.626628 0.377517 0.028632 0.028 Uiso 1 1 calc R U . . .
C14 C 0.6691(4) 0.4274(4) 0.1358(4) 0.023(3) Uani 1 1 d . . . . .
C16 C 0.7506(4) 0.4342(4) 0.1055(4) 0.021(3) Uani 1 1 d . . . . .
C13 C 0.6500(4) 0.4538(4) 0.2180(4) 0.022(3) Uani 1 1 d . . . . .
H13 H 0.688078 0.472250 0.254879 0.026 Uiso 1 1 calc R U . . .
C12 C 0.5739(4) 0.4521(4) 0.2439(4) 0.022(3) Uani 1 1 d . . . . .
C15 C 0.5512(4) 0.4771(5) 0.3327(4) 0.026(3) Uani 1 1 d . . . . .
C11 C 0.5185(4) 0.4217(4) 0.1889(4) 0.024(3) Uani 1 1 d . . . . .
H11 H 0.467519 0.421580 0.206029 0.028 Uiso 1 1 calc R U . . .
O10 O 0.3047(8) 0.5393(9) 0.1286(8) 0.145(6) Uani 1 1 d G . . . .
H10A H 0.304829 0.502139 0.089794 0.217 Uiso 1 1 d G U . . .
H10B H 0.262737 0.567012 0.126579 0.217 Uiso 1 1 d G U . . .
C18 C 0.6056(10) 0.1547(11) 0.2893(8) 0.105(6) Uani 1 1 d . . . . .
H18A H 0.597961 0.132978 0.232563 0.126 Uiso 1 1 calc R U . . .
H18B H 0.641411 0.118535 0.319054 0.126 Uiso 1 1 calc R U . . .
C17 C 0.6327(14) 0.2418(12) 0.2873(12) 0.141(8) Uani 1 1 d . U . . .
H17A H 0.649352 0.255584 0.231101 0.212 Uiso 1 1 calc R U . . .
H17B H 0.674724 0.248169 0.325953 0.212 Uiso 1 1 calc R U . . .
H17C H 0.591803 0.279009 0.303554 0.212 Uiso 1 1 calc R U . . .
O9 O 0.5376(14) 0.160(2) 0.3319(11) 0.274(13) Uani 1 1 d . . . . .
H9 H 0.545859 0.172246 0.381539 0.410 Uiso 1 1 calc R U . . .
H6 H 0.634(9) 0.487(13) 0.423(10) 0.18(8) Uiso 1 1 d D . . . .

loop_
_atom_site_aniso_label
_atom_site_aniso_U_11
_atom_site_aniso_U_22
_atom_site_aniso_U_33
_atom_site_aniso_U_23
_atom_site_aniso_U_13
_atom_site_aniso_U_12
Nd1 0.013(2) 0.025(2) 0.014(2) 0.00085(11) -0.00192(11) -0.00256(12)
O1 0.022(4) 0.029(4) 0.070(4) -0.008(2) -0.021(2) -0.004(2)
O2 0.020(3) 0.028(3) 0.025(3) -0.0033(19) -0.0057(18) -0.0010(19)
O3 0.029(4) 0.034(4) 0.057(5) -0.002(3) 0.009(2) -0.003(2)
O4 0.052(4) 0.039(4) 0.026(3) -0.002(2) -0.015(2) 0.007(3)
O8 0.022(4) 0.064(4) 0.023(3) -0.008(2) 0.006(2) -0.008(3)
O7 0.021(3) 0.058(4) 0.020(3) 0.001(2) 0.003(2) -0.004(2)
O6 0.020(4) 0.055(4) 0.016(3) -0.001(2) 0.0013(18) 0.004(2)
O5 0.026(3) 0.047(4) 0.017(3) -0.007(2) 0.0021(18) 0.008(2)
C1 0.026(4) 0.022(4) 0.025(4) -0.003(3) 0.001(3) 0.000(3)
C2 0.027(4) 0.035(5) 0.030(4) 0.001(3) -0.001(3) -0.002(3)
C7 0.025(4) 0.031(4) 0.017(4) 0.001(2) -0.002(2) -0.002(3)
C8 0.022(4) 0.022(4) 0.038(4) -0.007(3) -0.006(3) -0.003(3)
C6 0.021(4) 0.029(4) 0.019(4) -0.003(2) -0.001(2) -0.002(3)
C5 0.027(5) 0.037(5) 0.055(6) -0.011(4) -0.014(3) 0.011(3)
C4 0.036(5) 0.038(5) 0.088(7) -0.008(5) -0.024(5) 0.014(4)
C3 0.030(5) 0.034(5) 0.077(7) -0.004(4) -0.029(4) 0.000(3)
C9 0.022(4) 0.024(4) 0.021(4) -0.001(2) -0.003(2) 0.001(3)
C10 0.027(4) 0.027(4) 0.016(4) -0.005(2) 0.004(3) 0.000(3)
C14 0.016(4) 0.026(4) 0.026(4) -0.001(3) 0.004(3) 0.000(3)
C16 0.014(4) 0.026(4) 0.023(4) -0.003(3) 0.005(2) -0.004(3)
C13 0.015(4) 0.035(5) 0.015(4) -0.004(2) 0.001(3) 0.000(2)
C12 0.024(4) 0.025(4) 0.018(4) -0.001(2) 0.003(3) 0.000(3)
C15 0.030(4) 0.034(4) 0.015(4) -0.002(3) 0.003(3) -0.001(3)
C11 0.020(4) 0.029(4) 0.022(4) 0.003(3) 0.002(3) 0.000(3)
O10 0.144(12) 0.181(16) 0.110(10) -0.002(8) 0.034(9) -0.006(9)
C18 0.160(16) 0.114(13) 0.040(7) -0.011(7) -0.001(8) 0.055(11)
C17 0.160(15) 0.132(14) 0.131(13) -0.013(11) -0.040(11) -0.033(11)
O9 0.27(3) 0.43(4) 0.114(13) -0.059(18) 0.058(15) 0.05(2)

loop_
_atom_type_symbol
_atom_type_description
_atom_type_scat_dispersion_real
_atom_type_scat_dispersion_imag
_atom_type_scat_source
C C 0.0181 0.0091 'International Tables Vol C Tables 4.2.6.8 and 6.1.1.4'
H H 0.0000 0.0000 'International Tables Vol C Tables 4.2.6.8 and 6.1.1.4'
Nd Nd -3.1807 10.9079 'International Tables Vol C Tables 4.2.6.8 and 6.1.1.4'
O O 0.0492 0.0322 'International Tables Vol C Tables 4.2.6.8 and 6.1.1.4'

loop_
_geom_angle_atom_site_label_1
_geom_angle_atom_site_label_2
_geom_angle_atom_site_label_3
_geom_angle
_geom_angle_site_symmetry_1
_geom_angle_site_symmetry_3
_geom_angle_publ_flag
O5 Nd1 O2 77.42(16) 8_565 5_655 ?
O5 Nd1 O6 137.37(16) 8_565 4_645 ?
O2 Nd1 O6 75.44(16) 5_655 4_645 ?
O5 Nd1 O8 133.59(16) 8_565 6 ?
O2 Nd1 O8 146.32(16) 5_655 6 ?
O6 Nd1 O8 83.60(16) 4_645 6 ?
O5 Nd1 O7 82.64(16) 8_565 6 ?
O2 Nd1 O7 146.12(16) 5_655 6 ?
O6 Nd1 O7 135.09(16) 4_645 6 ?
O8 Nd1 O7 52.15(16) 6 6 ?
O5 Nd1 O2 69.94(16) 8_565 . ?
O2 Nd1 O2 74.85(17) 5_655 . ?
O6 Nd1 O2 71.60(17) 4_645 . ?
O8 Nd1 O2 123.06(17) 6 . ?
O7 Nd1 O2 123.11(16) 6 . ?
O5 Nd1 O1 82.29(19) 8_565 . ?
O2 Nd1 O1 125.90(15) 5_655 . ?
O6 Nd1 O1 87.7(2) 4_645 . ?
O8 Nd1 O1 78.32(19) 6 . ?
O7 Nd1 O1 77.24(17) 6 . ?
O2 Nd1 O1 51.07(15) . . ?
O5 Nd1 O3 120.18(18) 8_565 5_655 ?
O2 Nd1 O3 69.68(16) 5_655 5_655 ?
O6 Nd1 O3 79.5(2) 4_645 5_655 ?
O8 Nd1 O3 80.89(18) 6 5_655 ?
O7 Nd1 O3 98.19(18) 6 5_655 ?
O2 Nd1 O3 138.71(17) . 5_655 ?
O1 Nd1 O3 156.65(18) . 5_655 ?
O5 Nd1 O4 71.94(18) 8_565 5_655 ?
O2 Nd1 O4 69.90(16) 5_655 5_655 ?
O6 Nd1 O4 126.13(18) 4_645 5_655 ?
O8 Nd1 O4 103.78(19) 6 5_655 ?
O7 Nd1 O4 78.02(16) 6 5_655 ?
O2 Nd1 O4 132.41(17) . 5_655 ?
O1 Nd1 O4 146.17(17) . 5_655 ?
O3 Nd1 O4 50.49(18) 5_655 5_655 ?
O5 Nd1 C8 93.3(2) 8_565 5_655 ?
O2 Nd1 C8 58.94(17) 5_655 5_655 ?
O6 Nd1 C8 100.0(2) 4_645 5_655 ?
O8 Nd1 C8 100.3(2) 6 5_655 ?
O7 Nd1 C8 95.67(19) 6 5_655 ?
O2 Nd1 C8 133.44(17) . 5_655 ?
O1 Nd1 C8 172.05(19) . 5_655 ?
O3 Nd1 C8 26.9(2) 5_655 5_655 ?
O4 Nd1 C8 26.31(18) 5_655 5_655 ?
O5 Nd1 C16 108.22(17) 8_565 6 ?
O2 Nd1 C16 158.19(17) 5_655 6 ?
O6 Nd1 C16 109.23(17) 4_645 6 ?
O8 Nd1 C16 25.97(17) 6 6 ?
O7 Nd1 C16 26.19(17) 6 6 ?
O2 Nd1 C16 126.96(16) . 6 ?
O1 Nd1 C16 75.91(17) . 6 ?
O3 Nd1 C16 89.89(18) 5_655 6 ?
O4 Nd1 C16 91.43(18) 5_655 6 ?
C8 Nd1 C16 99.35(19) 5_655 6 ?
O5 Nd1 Nd1 69.23(11) 8_565 5_655 ?
O2 Nd1 Nd1 38.31(10) 5_655 5_655 ?
O6 Nd1 Nd1 69.03(11) 4_645 5_655 ?
O8 Nd1 Nd1 149.73(13) 6 5_655 ?
O7 Nd1 Nd1 149.64(12) 6 5_655 ?
O2 Nd1 Nd1 36.54(10) . 5_655 ?
O1 Nd1 Nd1 87.60(11) . 5_655 ?
O3 Nd1 Nd1 105.57(12) 5_655 5_655 ?
O4 Nd1 Nd1 102.78(13) 5_655 5_655 ?
C8 Nd1 Nd1 97.09(14) 5_655 5_655 ?
C16 Nd1 Nd1 163.50(13) 6 5_655 ?
C1 O1 Nd1 95.2(4) . . ?
C1 O2 Nd1 160.4(4) . 5_655 ?
C1 O2 Nd1 94.4(4) . . ?
Nd1 O2 Nd1 105.14(17) 5_655 . ?
C8 O3 Nd1 86.8(4) . 5_655 ?
C8 O4 Nd1 86.0(4) . 5_655 ?
C16 O8 Nd1 94.4(4) . 6_665 ?
C16 O7 Nd1 91.8(4) . 6_665 ?
C15 O6 Nd1 134.0(4) . 4_655 ?
C15 O5 Nd1 136.9(4) . 8_566 ?
O1 C1 O2 119.3(7) . . ?
O1 C1 C2 121.7(6) . . ?
O2 C1 C2 118.9(6) . . ?
C3 C2 C7 118.9(7) . . ?
C3 C2 C1 117.8(7) . . ?
C7 C2 C1 123.3(7) . . ?
C6 C7 C2 120.3(6) . . ?
C6 C7 C8 120.7(6) . . ?
C2 C7 C8 119.0(6) . . ?
O4 C8 O3 122.7(7) . . ?
O4 C8 C7 119.2(6) . . ?
O3 C8 C7 117.9(6) . . ?
O4 C8 Nd1 67.7(4) . 5_655 ?
O3 C8 Nd1 66.4(4) . 5_655 ?
C7 C8 Nd1 138.9(4) . 5_655 ?
C7 C6 C5 119.1(6) . . ?
C7 C6 C9 121.0(6) . . ?
C5 C6 C9 119.6(6) . . ?
C4 C5 C6 120.7(8) . . ?
C5 C4 C3 119.2(8) . . ?
C2 C3 C4 121.6(7) . . ?
C11 C9 C10 118.1(6) . . ?
C11 C9 C6 120.2(6) . . ?
C10 C9 C6 121.6(6) . . ?
C14 C10 C9 120.7(6) . . ?
C10 C14 C13 120.3(6) . . ?
C10 C14 C16 119.9(6) . . ?
C13 C14 C16 119.8(6) . . ?
O8 C16 O7 121.6(6) . . ?
O8 C16 C14 118.7(6) . . ?
O7 C16 C14 119.7(6) . . ?
O8 C16 Nd1 59.6(3) . 6_665 ?
O7 C16 Nd1 62.0(3) . 6_665 ?
C14 C16 Nd1 177.4(5) . 6_665 ?
C12 C13 C14 119.5(6) . . ?
C11 C12 C13 119.2(6) . . ?
C11 C12 C15 119.4(6) . . ?
C13 C12 C15 121.3(6) . . ?
O6 C15 O5 127.6(6) . . ?
O6 C15 C12 116.6(6) . . ?
O5 C15 C12 115.8(6) . . ?
C12 C11 C9 122.0(6) . . ?
O9 C18 C17 103.3(18) . . ?

loop_
_geom_bond_atom_site_label_1
_geom_bond_atom_site_label_2
_geom_bond_distance
_geom_bond_site_symmetry_2
_geom_bond_publ_flag
Nd1 O5 2.410(4) 8_565 ?
Nd1 O2 2.435(4) 5_655 ?
Nd1 O6 2.457(5) 4_645 ?
Nd1 O8 2.466(5) 6 ?
Nd1 O7 2.517(5) 6 ?
Nd1 O2 2.535(4) . ?
Nd1 O1 2.545(5) . ?
Nd1 O3 2.557(6) 5_655 ?
Nd1 O4 2.584(5) 5_655 ?
Nd1 C8 2.787(7) 5_655 ?
Nd1 C16 2.850(6) 6 ?
Nd1 Nd1 3.9471(7) 5_655 ?
O1 C1 1.245(9) . ?
O2 C1 1.292(8) . ?
O3 C8 1.261(9) . ?
O4 C8 1.238(9) . ?
O8 C16 1.252(8) . ?
O7 C16 1.258(8) . ?
O6 C15 1.245(9) . ?
O5 C15 1.253(8) . ?
C1 C2 1.483(10) . ?
C2 C3 1.369(11) . ?
C2 C7 1.408(10) . ?
C7 C6 1.388(10) . ?
C7 C8 1.505(10) . ?
C6 C5 1.400(10) . ?
C6 C9 1.493(9) . ?
C5 C4 1.381(12) . ?
C4 C3 1.389(12) . ?
C9 C11 1.393(9) . ?
C9 C10 1.397(9) . ?
C10 C14 1.381(9) . ?
C14 C13 1.406(9) . ?
C14 C16 1.505(8) . ?
C13 C12 1.391(9) . ?
C12 C11 1.387(10) . ?
C12 C15 1.510(9) . ?
C18 O9 1.37(2) . ?
C18 C17 1.46(2) . ?
